data_4304531
loop_
_publ_author_name
'Diego Montagner'
'Ennio Zangrando'
'Bruno Longato'

_publ_section_title
;
Role of the Phosphine Ligands on the Stabilization of Monoadducts of the
Model Nucleobases 1-Methylcytosine and 9-Methylguanine in Platinum(II)
Complexes
;
_journal_name_full 'Inorganic Chemistry'
_journal_page_first 2688
_journal_page_last 2695
_journal_paper_doi 10.1021/ic7020319
_journal_volume 47
_journal_year 2008
_chemical_formula_moiety 'C38 H40 N10 O2 P2 Pt, 2(N O3 1-), 4(C3 H7 N O)'
_chemical_formula_sum 'C50 H68 N16 O12 P2 Pt'
_chemical_formula_weight 1342.23
_chemical_name_systematic
;
 cis-bis(triphenylphosphine)-bis(9-methylguanine,N7)-platinum(II) 
 bis(nitrate) dimethylformamide solvate
;
_space_group_IT_number 2
_symmetry_cell_setting triclinic
_symmetry_space_group_name_Hall '-P 1'
_symmetry_space_group_name_H-M 'P -1'
_atom_sites_solution_hydrogens geom
_atom_sites_solution_primary direct
_atom_sites_solution_secondary difmap
_audit_creation_method SHELXL-97
_cell_angle_alpha 68.05(3)
_cell_angle_beta 76.46(3)
_cell_angle_gamma 76.54(3)
_cell_formula_units_Z 2
_cell_length_a 11.754(3)
_cell_length_b 15.387(3)
_cell_length_c 18.652(4)
_cell_measurement_temperature 293(2)
_cell_volume 3002.2(14)
_computing_cell_refinement 'Denzo (Otwinowski & Minor 1997)'
_computing_data_collection 'Nonius Xpress'
_computing_data_reduction 'Denzo and Scalepack (Otwinowski & Minor 1997)'
_computing_molecular_graphics 'Ortep3/windows (Farrugia,1997)'
_computing_publication_material 'Wingx 1.70.00 (Farrugia, 1999)'
_computing_structure_refinement 'SHELX97 (Sheldrick, 1998)'
_computing_structure_solution 'SHELX97 (Sheldrick, 1998)'
_diffrn_ambient_temperature 293(2)
_diffrn_measured_fraction_theta_full 0.812
_diffrn_measured_fraction_theta_max 0.812
_diffrn_measurement_device_type 'image plate dip1030'
_diffrn_measurement_method 'laser scanner'
_diffrn_radiation_monochromator graphite
_diffrn_radiation_source 'fine-focus sealed tube'
_diffrn_radiation_type MoK\a
_diffrn_radiation_wavelength 0.71073
_diffrn_reflns_av_R_equivalents 0.0771
_diffrn_reflns_av_sigmaI/netI 0.1952
_diffrn_reflns_limit_h_max 14
_diffrn_reflns_limit_h_min -14
_diffrn_reflns_limit_k_max 19
_diffrn_reflns_limit_k_min -17
_diffrn_reflns_limit_l_max 22
_diffrn_reflns_limit_l_min -21
_diffrn_reflns_number 34058
_diffrn_reflns_theta_full 26.37
_diffrn_reflns_theta_max 26.37
_diffrn_reflns_theta_min 2.00
_exptl_absorpt_coefficient_mu 2.461
_exptl_absorpt_correction_T_max 0.7971
_exptl_absorpt_correction_T_min 0.2652
_exptl_absorpt_correction_type refdelf
_exptl_absorpt_process_details
;
Parkin S,Moezzi B & Hope H, (1995) J. Appl. Cryst. 28, 53-56
Cubic fit to sin(theta)/lambda - 24 parameters
;
_exptl_crystal_colour colorless
_exptl_crystal_density_diffrn 1.485
_exptl_crystal_density_method 'not measured'
_exptl_crystal_description prism
_exptl_crystal_F_000 1368
_refine_diff_density_max 1.798
_refine_diff_density_min -1.074
_refine_diff_density_rms 0.108
_refine_ls_extinction_method none
_refine_ls_goodness_of_fit_ref 0.834
_refine_ls_hydrogen_treatment mixed
_refine_ls_matrix_type full
_refine_ls_number_parameters 734
_refine_ls_number_reflns 9970
_refine_ls_number_restraints 42
_refine_ls_restrained_S_all 0.844
_refine_ls_R_factor_all 0.1225
_refine_ls_R_factor_gt 0.0539
_refine_ls_shift/su_max 0.001
_refine_ls_shift/su_mean 0.000
_refine_ls_structure_factor_coef Fsqd
_refine_ls_weighting_details 'calc w=1/[\s^2^(Fo^2^)+(0.0434P)^2^+0.0000P] where P=(Fo^2^+2Fc^2^)/3'
_refine_ls_weighting_scheme calc
_refine_ls_wR_factor_gt 0.1087
_refine_ls_wR_factor_ref 0.1212
_reflns_number_gt 4942
_reflns_number_total 9970
_reflns_threshold_expression >2sigma(I)
_cod_data_source_file ic7020319_file002_5.cif
_cod_data_source_block 5b
_cod_original_cell_volume 3002.2(12)
_cod_database_code 4304531

loop_
_symmetry_equiv_pos_as_xyz
'x, y, z'
'-x, -y, -z'

loop_
_atom_site_label
_atom_site_type_symbol
_atom_site_fract_x
_atom_site_fract_y
_atom_site_fract_z
_atom_site_U_iso_or_equiv
_atom_site_adp_type
_atom_site_occupancy
_atom_site_symmetry_multiplicity
_atom_site_calc_flag
_atom_site_refinement_flags
_atom_site_disorder_assembly
_atom_site_disorder_group
Pt Pt 0.05302(3) 0.19168(2) 0.23884(2) 0.05525(14) Uani 1 1 d . . .
N1A N 0.3542(6) -0.0486(4) 0.3767(5) 0.067(2) Uani 1 1 d . . .
H10A H 0.3814 -0.1021 0.3694 0.080 Uiso 1 1 calc R . .
N2A N 0.4893(6) -0.0948(4) 0.4602(4) 0.073(2) Uani 1 1 d . . .
H21A H 0.5237 -0.0863 0.4925 0.087 Uiso 1 1 calc R . .
H22A H 0.5114 -0.1457 0.4482 0.087 Uiso 1 1 calc R . .
C2A C 0.4013(8) -0.0287(6) 0.4286(6) 0.063(3) Uani 1 1 d . . .
N3A N 0.3667(6) 0.0499(5) 0.4469(4) 0.062(2) Uani 1 1 d . . .
C4A C 0.2793(7) 0.1089(6) 0.4079(5) 0.055(2) Uani 1 1 d . . .
C5A C 0.2258(7) 0.0945(6) 0.3559(5) 0.054(2) Uani 1 1 d . . .
O6A O 0.2303(6) -0.0109(4) 0.2880(4) 0.084(2) Uani 1 1 d . . .
C6A C 0.2643(8) 0.0127(6) 0.3347(6) 0.065(3) Uani 1 1 d . . .
N7A N 0.1393(6) 0.1733(4) 0.3306(4) 0.056(2) Uani 1 1 d . . .
C8A C 0.1431(7) 0.2306(6) 0.3646(5) 0.061(3) Uani 1 1 d . . .
H8A H 0.0954 0.2897 0.3568 0.073 Uiso 1 1 calc R . .
N9A N 0.2253(6) 0.1949(5) 0.4137(4) 0.062(2) Uani 1 1 d . . .
C9A C 0.2516(9) 0.2395(6) 0.4633(6) 0.086(3) Uani 1 1 d . . .
H9A H 0.3343 0.2446 0.4511 0.128 Uiso 1 1 calc R . .
H9B H 0.2327 0.2016 0.5173 0.128 Uiso 1 1 calc R . .
H9C H 0.2051 0.3017 0.4541 0.128 Uiso 1 1 calc R . .
N1B N 0.2058(6) 0.4917(4) 0.0948(4) 0.067(2) Uani 1 1 d . . .
H10B H 0.1664 0.5467 0.0937 0.080 Uiso 1 1 calc R . .
N2B N 0.3570(6) 0.5731(5) 0.0173(5) 0.078(3) Uani 1 1 d . . .
H21B H 0.4274 0.5762 -0.0090 0.094 Uiso 1 1 calc R . .
H22B H 0.3101 0.6241 0.0203 0.094 Uiso 1 1 calc R . .
C2B C 0.3199(8) 0.4880(7) 0.0541(6) 0.067(3) Uani 1 1 d . . .
N3B N 0.3898(6) 0.4101(5) 0.0502(4) 0.067(2) Uani 1 1 d . . .
C4B C 0.3377(7) 0.3318(6) 0.0908(6) 0.064(3) Uani 1 1 d . . .
C5B C 0.2264(7) 0.3277(6) 0.1334(6) 0.061(3) Uani 1 1 d . . .
O6B O 0.0464(5) 0.4215(4) 0.1710(4) 0.087(2) Uani 1 1 d . . .
C6B C 0.1482(9) 0.4115(6) 0.1386(6) 0.071(3) Uani 1 1 d . . .
N7B N 0.2091(6) 0.2342(4) 0.1672(4) 0.057(2) Uani 1 1 d . . .
C8B C 0.3095(8) 0.1837(6) 0.1463(5) 0.068(3) Uani 1 1 d . . .
H8B H 0.3236 0.1178 0.1620 0.082 Uiso 1 1 calc R . .
N9B N 0.3904(6) 0.2406(5) 0.0987(5) 0.071(2) Uani 1 1 d . . .
C9B C 0.5101(9) 0.2099(7) 0.0661(8) 0.126(5) Uani 1 1 d . . .
H9D H 0.5254 0.2464 0.0114 0.188 Uiso 1 1 calc R . .
H9E H 0.5202 0.1439 0.0724 0.188 Uiso 1 1 calc R . .
H9F H 0.5646 0.2189 0.0929 0.188 Uiso 1 1 calc R . .
P1 P -0.11226(19) 0.15323(15) 0.32710(15) 0.0600(7) Uani 1 1 d . . .
P2 P -0.0238(2) 0.21208(16) 0.13252(15) 0.0636(7) Uani 1 1 d . . .
C1 C -0.0736(8) 0.0755(6) 0.4203(5) 0.078(3) Uani 1 1 d . . .
H1A H -0.1443 0.0661 0.4586 0.117 Uiso 1 1 calc R . .
H1B H -0.0230 0.1033 0.4363 0.117 Uiso 1 1 calc R . .
H1C H -0.0327 0.0154 0.4160 0.117 Uiso 1 1 calc R . .
C2 C -0.1615(7) 0.2937(6) 0.1230(6) 0.076(3) Uani 1 1 d . . .
H2A H -0.1828 0.3058 0.0731 0.114 Uiso 1 1 calc R . .
H2B H -0.1523 0.3521 0.1267 0.114 Uiso 1 1 calc R . .
H2C H -0.2227 0.2665 0.1640 0.114 Uiso 1 1 calc R . .
C3 C -0.2063(8) 0.0899(6) 0.3073(6) 0.069(3) Uani 1 1 d . . .
C4 C -0.1687(9) -0.0036(8) 0.3166(7) 0.095(4) Uani 1 1 d . . .
H4 H -0.0958 -0.0337 0.3323 0.114 Uiso 1 1 calc R . .
C5 C -0.2421(13) -0.0551(9) 0.3020(8) 0.112(4) Uani 1 1 d . . .
H5 H -0.2159 -0.1189 0.3080 0.134 Uiso 1 1 calc R . .
C6 C -0.3460(14) -0.0147(12) 0.2803(8) 0.123(5) Uani 1 1 d . . .
H6 H -0.3911 -0.0494 0.2697 0.147 Uiso 1 1 calc R . .
C7 C -0.3881(10) 0.0794(11) 0.2733(7) 0.106(4) Uani 1 1 d . . .
H7 H -0.4626 0.1070 0.2594 0.128 Uiso 1 1 calc R . .
C8 C -0.3194(9) 0.1338(7) 0.2870(6) 0.080(3) Uani 1 1 d . . .
H8 H -0.3479 0.1969 0.2828 0.096 Uiso 1 1 calc R . .
C9 C -0.2037(8) 0.2581(6) 0.3433(6) 0.068(3) Uani 1 1 d . . .
C10 C -0.3064(10) 0.2508(8) 0.3983(7) 0.093(4) Uani 1 1 d . . .
H10 H -0.3286 0.1913 0.4255 0.112 Uiso 1 1 calc R . .
C11 C -0.3761(9) 0.3284(9) 0.4138(8) 0.106(4) Uani 1 1 d . . .
H11 H -0.4446 0.3214 0.4511 0.128 Uiso 1 1 calc R . .
C12 C -0.3444(11) 0.4170(9) 0.3738(8) 0.103(4) Uani 1 1 d . . .
H12 H -0.3908 0.4706 0.3835 0.124 Uiso 1 1 calc R . .
C13 C -0.2419(11) 0.4242(7) 0.3190(7) 0.087(3) Uani 1 1 d . . .
H13 H -0.2199 0.4835 0.2905 0.105 Uiso 1 1 calc R . .
C14 C -0.1728(9) 0.3453(7) 0.3063(6) 0.080(3) Uani 1 1 d . . .
H14 H -0.1022 0.3517 0.2712 0.096 Uiso 1 1 calc R . .
C15 C -0.0431(8) 0.1027(6) 0.1258(6) 0.071(3) Uani 1 1 d . . .
C16 C 0.0310(8) 0.0191(7) 0.1589(6) 0.080(3) Uani 1 1 d . . .
H16 H 0.0859 0.0193 0.1875 0.097 Uiso 1 1 calc R . .
C17 C 0.0238(13) -0.0653(7) 0.1495(7) 0.109(4) Uani 1 1 d . . .
H17 H 0.0761 -0.1205 0.1692 0.131 Uiso 1 1 calc R . .
C18 C -0.0603(13) -0.0651(10) 0.1113(8) 0.114(5) Uani 1 1 d . . .
H18 H -0.0678 -0.1219 0.1074 0.137 Uiso 1 1 calc R . .
C19 C -0.1353(11) 0.0156(10) 0.0780(7) 0.102(4) Uani 1 1 d . . .
H19 H -0.1923 0.0138 0.0516 0.123 Uiso 1 1 calc R . .
C20 C -0.1243(9) 0.1005(8) 0.0844(6) 0.092(3) Uani 1 1 d . . .
H20 H -0.1725 0.1564 0.0604 0.110 Uiso 1 1 calc R . .
C21 C 0.0697(8) 0.2633(7) 0.0414(6) 0.067(3) Uani 1 1 d . . .
C22 C 0.1593(11) 0.2040(7) 0.0118(7) 0.092(3) Uani 1 1 d . . .
H22 H 0.1651 0.1388 0.0376 0.110 Uiso 1 1 calc R . .
C23 C 0.2413(11) 0.2376(9) -0.0549(7) 0.115(4) Uani 1 1 d . . .
H23 H 0.3033 0.1970 -0.0728 0.139 Uiso 1 1 calc R . .
C24 C 0.2255(13) 0.3352(11) -0.0935(8) 0.122(5) Uani 1 1 d . . .
H24 H 0.2765 0.3605 -0.1395 0.147 Uiso 1 1 calc R . .
C25 C 0.1380(13) 0.3940(10) -0.0656(8) 0.111(5) Uani 1 1 d . . .
H25 H 0.1308 0.4591 -0.0920 0.133 Uiso 1 1 calc R . .
C26 C 0.0587(9) 0.3591(7) 0.0015(7) 0.082(3) Uani 1 1 d . . .
H26 H -0.0021 0.4004 0.0195 0.098 Uiso 1 1 calc R . .
N1 N 0.1780(10) 0.7117(7) 0.1150(9) 0.093(3) Uani 1 1 d . . .
O11 O 0.1115(8) 0.6730(5) 0.0993(6) 0.132(3) Uani 1 1 d . . .
O12 O 0.2626(8) 0.7371(6) 0.0673(6) 0.131(3) Uani 1 1 d . . .
O13 O 0.1655(10) 0.7187(8) 0.1767(7) 0.159(5) Uani 1 1 d . . .
N2 N 0.5523(10) 0.7219(8) 0.3742(8) 0.117(4) Uani 1 1 d . . .
O21 O 0.5806(9) 0.6549(7) 0.3502(8) 0.167(5) Uani 1 1 d . . .
O22 O 0.4633(9) 0.7766(6) 0.3528(7) 0.156(4) Uani 1 1 d . . .
O23 O 0.6054(8) 0.7402(6) 0.4146(7) 0.145(4) Uani 1 1 d . . .
N3 N 0.9423(8) 0.5883(7) 0.3330(7) 0.090(3) Uani 1 1 d . . .
C31 C 0.8917(11) 0.6670(7) 0.2710(8) 0.129(5) Uani 1 1 d . . .
H31A H 0.9286 0.7213 0.2594 0.194 Uiso 1 1 calc R . .
H31B H 0.8080 0.6822 0.2875 0.194 Uiso 1 1 calc R . .
H31C H 0.9049 0.6498 0.2249 0.194 Uiso 1 1 calc R . .
C32 C 0.8970(13) 0.5928(10) 0.4100(10) 0.159(6) Uani 1 1 d . . .
H32A H 0.9456 0.5466 0.4462 0.238 Uiso 1 1 calc R . .
H32B H 0.8172 0.5798 0.4254 0.238 Uiso 1 1 calc R . .
H32C H 0.8979 0.6551 0.4099 0.238 Uiso 1 1 calc R . .
C33 C 1.0196(10) 0.5161(10) 0.3186(9) 0.110(4) Uani 1 1 d . . .
H33 H 1.0402 0.5169 0.2671 0.132 Uiso 1 1 calc R . .
O3 O 1.0647(8) 0.4493(6) 0.3687(7) 0.162(4) Uani 1 1 d . . .
N4 N 0.4372(11) 0.4424(9) 0.2305(7) 0.121(4) Uani 1 1 d U . .
C41 C 0.3810(19) 0.5213(15) 0.2493(13) 0.251(10) Uani 1 1 d U . .
H41A H 0.3048 0.5101 0.2804 0.376 Uiso 1 1 calc R . .
H41B H 0.3710 0.5744 0.2022 0.376 Uiso 1 1 calc R . .
H41C H 0.4279 0.5346 0.2786 0.376 Uiso 1 1 calc R . .
C42 C 0.538(2) 0.4514(15) 0.1841(15) 0.261(11) Uani 1 1 d U . .
H42A H 0.5605 0.4006 0.1630 0.392 Uiso 1 1 calc R . .
H42B H 0.5968 0.4493 0.2127 0.392 Uiso 1 1 calc R . .
H42C H 0.5300 0.5111 0.1421 0.392 Uiso 1 1 calc R . .
C43 C 0.380(2) 0.3647(19) 0.2638(15) 0.239(10) Uani 1 1 d U . .
H43 H 0.3075 0.3590 0.2968 0.286 Uiso 1 1 calc R . .
O4 O 0.4510(14) 0.3025(10) 0.2384(9) 0.236(6) Uani 1 1 d U . .
N5 N 0.1511(11) 0.7172(9) 0.4146(9) 0.112(3) Uani 1 1 d . . .
C51 C 0.2324(16) 0.6309(13) 0.4270(11) 0.195(8) Uani 1 1 d . . .
H51A H 0.2232 0.5944 0.4818 0.293 Uiso 1 1 calc R . .
H51B H 0.3118 0.6446 0.4089 0.293 Uiso 1 1 calc R . .
H51C H 0.2170 0.5954 0.3985 0.293 Uiso 1 1 calc R . .
C52 C 0.1444(19) 0.7755(13) 0.3391(12) 0.245(12) Uani 1 1 d . . .
H52A H 0.0748 0.7694 0.3240 0.368 Uiso 1 1 calc R . .
H52B H 0.2135 0.7579 0.3050 0.368 Uiso 1 1 calc R . .
H52C H 0.1404 0.8401 0.3353 0.368 Uiso 1 1 calc R . .
C53 C 0.096(2) 0.7382(18) 0.4755(14) 0.187(9) Uani 1 1 d . . .
H53 H 0.1093 0.6992 0.5256 0.224 Uiso 1 1 calc R . .
O5 O 0.0206(11) 0.8178(9) 0.4631(9) 0.182(5) Uani 1 1 d . . .
N6 N 0.4332(12) 0.8747(8) 0.1399(8) 0.143(5) Uani 1 1 d . . .
C61 C 0.4451(12) 0.7719(9) 0.1729(8) 0.139(5) Uani 1 1 d . . .
H61A H 0.5212 0.7441 0.1517 0.208 Uiso 1 1 calc R . .
H61B H 0.3839 0.7513 0.1598 0.208 Uiso 1 1 calc R . .
H61C H 0.4380 0.7522 0.2288 0.208 Uiso 1 1 calc R . .
C62 C 0.3590(15) 0.9507(14) 0.0774(12) 0.226(8) Uani 1 1 d U . .
H62A H 0.3748 1.0128 0.0683 0.338 Uiso 1 1 calc R . .
H62B H 0.2760 0.9487 0.0965 0.338 Uiso 1 1 calc R . .
H62C H 0.3806 0.9372 0.0293 0.338 Uiso 1 1 calc R . .
C63 C 0.507(3) 0.9062(11) 0.1611(17) 0.316(19) Uani 1 1 d . . .
H63 H 0.5655 0.8679 0.1901 0.379 Uiso 1 1 calc R . .
O6 O 0.4901(14) 0.9929(12) 0.1386(11) 0.278(7) Uani 1 1 d U . .

loop_
_atom_site_aniso_label
_atom_site_aniso_U_11
_atom_site_aniso_U_22
_atom_site_aniso_U_33
_atom_site_aniso_U_23
_atom_site_aniso_U_13
_atom_site_aniso_U_12
Pt 0.0462(2) 0.0595(2) 0.0472(3) -0.00524(15) -0.00282(16) -0.01078(14)
N1A 0.057(5) 0.061(4) 0.077(6) -0.018(4) -0.010(4) -0.007(3)
N2A 0.069(5) 0.070(4) 0.070(6) -0.012(4) -0.024(5) -0.002(4)
C2A 0.067(6) 0.064(6) 0.051(7) -0.008(5) -0.011(5) -0.017(5)
N3A 0.053(4) 0.073(5) 0.055(6) -0.012(4) -0.016(4) -0.009(4)
C4A 0.057(6) 0.055(5) 0.048(7) -0.017(4) -0.004(5) -0.005(4)
C5A 0.049(5) 0.056(5) 0.051(7) -0.017(4) -0.002(5) -0.004(4)
O6A 0.097(5) 0.074(4) 0.083(6) -0.024(4) -0.038(4) 0.002(3)
C6A 0.054(6) 0.068(6) 0.062(8) -0.005(5) -0.015(5) -0.014(5)
N7A 0.055(4) 0.053(4) 0.056(6) -0.014(4) -0.014(4) 0.000(3)
C8A 0.050(5) 0.067(6) 0.053(7) -0.015(5) 0.001(5) -0.002(4)
N9A 0.059(5) 0.070(5) 0.058(6) -0.021(4) -0.016(4) -0.008(4)
C9A 0.095(8) 0.080(6) 0.089(9) -0.037(6) -0.034(7) 0.006(5)
N1B 0.045(4) 0.063(4) 0.073(6) -0.008(4) 0.004(4) -0.009(3)
N2B 0.051(4) 0.069(5) 0.089(7) -0.003(4) 0.007(4) -0.018(4)
C2B 0.055(6) 0.078(6) 0.056(7) -0.007(5) -0.002(5) -0.017(5)
N3B 0.049(4) 0.067(5) 0.063(6) 0.000(4) 0.004(4) -0.019(4)
C4B 0.048(5) 0.073(6) 0.055(7) -0.010(5) -0.001(5) -0.007(5)
C5B 0.048(5) 0.057(5) 0.060(7) 0.000(5) 0.004(5) -0.022(4)
O6B 0.051(4) 0.078(4) 0.102(6) -0.014(4) 0.029(4) -0.024(3)
C6B 0.071(7) 0.059(6) 0.068(8) -0.004(5) 0.003(6) -0.025(5)
N7B 0.039(4) 0.063(4) 0.056(6) -0.014(4) 0.001(4) -0.006(3)
C8B 0.062(6) 0.071(6) 0.055(7) -0.007(5) 0.005(6) -0.020(5)
N9B 0.055(5) 0.063(5) 0.063(6) -0.011(4) 0.030(4) -0.009(4)
C9B 0.079(8) 0.091(7) 0.133(12) -0.005(7) 0.055(8) 0.000(6)
P1 0.0520(14) 0.0667(14) 0.0488(18) -0.0059(12) 0.0003(13) -0.0176(11)
P2 0.0566(14) 0.0719(14) 0.0510(18) -0.0045(12) -0.0085(13) -0.0168(11)
C1 0.072(6) 0.089(6) 0.053(7) -0.001(5) 0.000(5) -0.024(5)
C2 0.051(5) 0.091(6) 0.065(7) -0.004(5) -0.017(5) 0.001(5)
C3 0.062(6) 0.071(6) 0.062(7) -0.016(5) 0.013(5) -0.025(5)
C4 0.075(7) 0.108(8) 0.095(10) -0.028(7) 0.012(7) -0.035(6)
C5 0.106(10) 0.138(10) 0.119(12) -0.077(9) 0.038(9) -0.068(9)
C6 0.102(11) 0.160(13) 0.114(13) -0.042(10) 0.020(9) -0.083(10)
C7 0.082(8) 0.152(11) 0.076(10) -0.028(9) 0.011(7) -0.046(9)
C8 0.071(7) 0.109(7) 0.060(8) -0.019(6) 0.000(6) -0.041(6)
C9 0.054(6) 0.069(6) 0.061(8) -0.018(5) 0.023(5) -0.005(5)
C10 0.089(8) 0.082(7) 0.099(10) -0.032(7) 0.015(8) -0.022(6)
C11 0.073(8) 0.108(9) 0.121(12) -0.053(9) 0.036(8) -0.011(7)
C12 0.087(9) 0.099(9) 0.118(12) -0.044(8) -0.008(9) -0.002(7)
C13 0.098(9) 0.068(7) 0.081(9) -0.014(6) -0.002(8) -0.016(6)
C14 0.071(7) 0.070(6) 0.082(9) -0.018(6) 0.004(6) -0.009(5)
C15 0.070(6) 0.093(7) 0.045(7) -0.008(5) -0.007(5) -0.030(5)
C16 0.078(7) 0.092(7) 0.060(8) -0.015(6) 0.004(6) -0.023(6)
C17 0.173(14) 0.069(7) 0.086(11) -0.026(6) -0.018(9) -0.024(7)
C18 0.155(13) 0.129(11) 0.077(11) -0.052(9) 0.032(9) -0.082(10)
C19 0.106(9) 0.127(10) 0.086(10) -0.033(8) -0.004(8) -0.057(8)
C20 0.090(8) 0.114(9) 0.072(9) -0.025(7) -0.014(7) -0.027(6)
C21 0.066(6) 0.074(6) 0.051(7) -0.013(5) -0.011(6) -0.006(5)
C22 0.112(9) 0.083(7) 0.065(9) -0.013(6) 0.007(8) -0.028(7)
C23 0.118(10) 0.118(10) 0.071(10) -0.009(8) 0.029(8) -0.027(8)
C24 0.100(10) 0.161(14) 0.072(10) 0.003(10) 0.012(9) -0.053(9)
C25 0.103(10) 0.118(10) 0.087(12) 0.005(8) -0.012(9) -0.039(8)
C26 0.075(7) 0.093(7) 0.062(8) -0.009(6) -0.009(6) -0.017(6)
N1 0.072(7) 0.096(7) 0.120(12) -0.051(8) -0.011(8) -0.015(5)
O11 0.115(7) 0.111(6) 0.193(11) -0.085(6) -0.036(7) 0.004(5)
O12 0.102(7) 0.139(7) 0.129(9) -0.035(6) 0.016(6) -0.027(6)
O13 0.197(12) 0.191(10) 0.118(10) -0.069(8) -0.033(9) -0.049(7)
N2 0.075(8) 0.097(8) 0.178(13) -0.054(8) -0.021(8) 0.000(6)
O21 0.143(9) 0.125(7) 0.271(15) -0.121(9) -0.058(9) 0.023(6)
O22 0.158(9) 0.123(7) 0.215(12) -0.090(7) -0.075(8) 0.029(6)
O23 0.096(7) 0.152(8) 0.208(12) -0.085(7) -0.036(7) -0.008(5)
N3 0.078(6) 0.098(7) 0.088(9) -0.032(6) 0.003(6) -0.016(5)
C31 0.136(11) 0.097(8) 0.103(11) 0.005(8) -0.009(9) 0.004(7)
C32 0.168(15) 0.168(14) 0.117(16) -0.055(11) -0.009(12) 0.012(10)
C33 0.071(8) 0.121(10) 0.141(14) -0.065(10) -0.005(8) 0.003(7)
O3 0.136(8) 0.112(7) 0.198(12) -0.031(7) -0.039(8) 0.031(6)
N4 0.111(7) 0.135(7) 0.109(7) -0.028(6) -0.024(6) -0.018(6)
C41 0.266(13) 0.245(13) 0.250(13) -0.105(9) -0.059(9) -0.006(9)
C42 0.231(13) 0.315(14) 0.244(14) -0.080(9) -0.074(10) -0.046(9)
C43 0.230(13) 0.263(13) 0.223(14) -0.066(9) -0.058(9) -0.047(9)
O4 0.259(10) 0.238(9) 0.223(10) -0.085(7) -0.113(8) 0.022(8)
N5 0.113(9) 0.127(10) 0.100(12) -0.048(9) -0.006(8) -0.021(7)
C51 0.181(17) 0.193(17) 0.20(2) -0.064(15) -0.019(15) -0.034(14)
C52 0.35(3) 0.24(2) 0.126(18) 0.042(16) -0.078(19) -0.134(19)
C53 0.21(2) 0.26(3) 0.13(2) -0.10(2) 0.016(19) -0.081(19)
O5 0.159(11) 0.203(12) 0.208(15) -0.120(11) -0.009(10) -0.013(8)
N6 0.179(11) 0.098(8) 0.174(13) -0.069(8) 0.004(10) -0.058(8)
C61 0.178(14) 0.137(12) 0.098(12) -0.036(9) 0.015(10) -0.060(10)
C62 0.197(11) 0.275(12) 0.215(12) -0.085(9) -0.083(9) -0.005(8)
C63 0.46(4) 0.060(9) 0.48(4) -0.048(15) -0.26(3) -0.035(15)
O6 0.288(11) 0.272(10) 0.312(12) -0.105(8) -0.077(8) -0.078(8)

loop_
_atom_type_symbol
_atom_type_description
_atom_type_scat_dispersion_real
_atom_type_scat_dispersion_imag
_atom_type_scat_source
C C 0.0033 0.0016 'International Tables Vol C Tables 4.2.6.8 and 6.1.1.4'
H H 0.0000 0.0000 'International Tables Vol C Tables 4.2.6.8 and 6.1.1.4'
N N 0.0061 0.0033 'International Tables Vol C Tables 4.2.6.8 and 6.1.1.4'
O O 0.0106 0.0060 'International Tables Vol C Tables 4.2.6.8 and 6.1.1.4'
P P 0.1023 0.0942 'International Tables Vol C Tables 4.2.6.8 and 6.1.1.4'
Pt Pt -1.7033 8.3905 'International Tables Vol C Tables 4.2.6.8 and 6.1.1.4'

loop_
_geom_angle_atom_site_label_1
_geom_angle_atom_site_label_2
_geom_angle_atom_site_label_3
_geom_angle
_geom_angle_site_symmetry_1
_geom_angle_site_symmetry_3
_geom_angle_publ_flag
N7B Pt N7A 84.7(3) . . ?
N7B Pt P2 90.2(2) . . ?
N7A Pt P2 174.7(2) . . ?
N7B Pt P1 172.9(2) . . ?
N7A Pt P1 89.2(2) . . ?
P2 Pt P1 95.91(9) . . ?
C2A N1A C6A 124.5(8) . . ?
N3A C2A N2A 120.4(9) . . ?
N3A C2A N1A 124.4(7) . . ?
N2A C2A N1A 115.2(9) . . ?
C2A N3A C4A 111.8(8) . . ?
N3A C4A N9A 126.1(8) . . ?
N3A C4A C5A 127.8(8) . . ?
N9A C4A C5A 106.1(7) . . ?
C4A C5A N7A 108.3(8) . . ?
C4A C5A C6A 120.5(8) . . ?
N7A C5A C6A 131.1(8) . . ?
O6A C6A C5A 129.8(8) . . ?
O6A C6A N1A 119.4(9) . . ?
C5A C6A N1A 110.8(9) . . ?
C8A N7A C5A 106.5(7) . . ?
C8A N7A Pt 131.1(6) . . ?
C5A N7A Pt 121.5(6) . . ?
N7A C8A N9A 112.1(8) . . ?
C4A N9A C8A 107.0(7) . . ?
C4A N9A C9A 125.8(7) . . ?
C8A N9A C9A 127.2(8) . . ?
C2B N1B C6B 125.0(8) . . ?
N3B C2B N2B 120.8(9) . . ?
N3B C2B N1B 124.4(8) . . ?
N2B C2B N1B 114.9(9) . . ?
C2B N3B C4B 112.5(8) . . ?
N3B C4B N9B 125.5(8) . . ?
N3B C4B C5B 127.7(8) . . ?
N9B C4B C5B 106.8(7) . . ?
C4B C5B N7B 109.3(8) . . ?
C4B C5B C6B 121.1(8) . . ?
N7B C5B C6B 129.6(8) . . ?
O6B C6B C5B 129.9(8) . . ?
O6B C6B N1B 120.7(9) . . ?
C5B C6B N1B 109.4(9) . . ?
C8B N7B C5B 105.7(7) . . ?
C8B N7B Pt 130.6(6) . . ?
C5B N7B Pt 123.7(6) . . ?
N7B C8B N9B 111.3(8) . . ?
C4B N9B C8B 106.7(7) . . ?
C4B N9B C9B 126.6(7) . . ?
C8B N9B C9B 126.6(8) . . ?
C1 P1 C9 106.4(5) . . ?
C1 P1 C3 103.0(4) . . ?
C9 P1 C3 107.6(4) . . ?
C1 P1 Pt 110.5(3) . . ?
C9 P1 Pt 110.3(3) . . ?
C3 P1 Pt 118.1(3) . . ?
C21 P2 C15 103.2(5) . . ?
C21 P2 C2 102.7(4) . . ?
C15 P2 C2 108.8(4) . . ?
C21 P2 Pt 113.2(3) . . ?
C15 P2 Pt 113.6(3) . . ?
C2 P2 Pt 114.2(3) . . ?
C4 C3 C8 119.9(9) . . ?
C4 C3 P1 118.5(7) . . ?
C8 C3 P1 121.6(8) . . ?
C3 C4 C5 119.3(10) . . ?
C6 C5 C4 121.7(13) . . ?
C5 C6 C7 120.0(13) . . ?
C6 C7 C8 120.7(11) . . ?
C7 C8 C3 118.2(10) . . ?
C14 C9 C10 117.3(9) . . ?
C14 C9 P1 122.3(8) . . ?
C10 C9 P1 120.3(7) . . ?
C11 C10 C9 122.0(10) . . ?
C10 C11 C12 119.7(12) . . ?
C11 C12 C13 118.2(11) . . ?
C14 C13 C12 120.7(10) . . ?
C9 C14 C13 122.1(10) . . ?
C20 C15 C16 118.7(10) . . ?
C20 C15 P2 121.7(8) . . ?
C16 C15 P2 119.4(7) . . ?
C15 C16 C17 120.6(10) . . ?
C18 C17 C16 118.7(11) . . ?
C17 C18 C19 122.5(12) . . ?
C18 C19 C20 118.6(12) . . ?
C15 C20 C19 120.8(10) . . ?
C26 C21 C22 118.4(10) . . ?
C26 C21 P2 122.9(9) . . ?
C22 C21 P2 118.7(7) . . ?
C21 C22 C23 122.7(10) . . ?
C24 C23 C22 116.5(12) . . ?
C25 C24 C23 121.5(13) . . ?
C24 C25 C26 121.0(12) . . ?
C21 C26 C25 119.9(11) . . ?
O13 N1 O12 119.4(13) . . ?
O13 N1 O11 121.7(15) . . ?
O12 N1 O11 118.7(15) . . ?
O21 N2 O23 126.7(12) . . ?
O21 N2 O22 114.9(14) . . ?
O23 N2 O22 118.4(13) . . ?
C33 N3 C32 123.7(11) . . ?
C33 N3 C31 121.8(13) . . ?
C32 N3 C31 114.4(11) . . ?
O3 C33 N3 123.8(15) . . ?
C42 N4 C41 115.0(17) . . ?
C42 N4 C43 129(2) . . ?
C41 N4 C43 115.9(19) . . ?
O4 C43 N4 103(2) . . ?
C53 N5 C52 124.7(19) . . ?
C53 N5 C51 117.2(18) . . ?
C52 N5 C51 117.9(17) . . ?
N5 C53 O5 116(2) . . ?
C63 N6 C61 111.9(14) . . ?
C63 N6 C62 115.5(13) . . ?
C61 N6 C62 132.2(13) . . ?
O6 C63 N6 112(2) . . ?

loop_
_geom_bond_atom_site_label_1
_geom_bond_atom_site_label_2
_geom_bond_distance
_geom_bond_site_symmetry_2
_geom_bond_publ_flag
Pt N7B 2.082(7) . ?
Pt N7A 2.087(7) . ?
Pt P2 2.256(3) . ?
Pt P1 2.268(3) . ?
N1A C2A 1.374(10) . ?
N1A C6A 1.411(9) . ?
N2A C2A 1.341(9) . ?
C2A N3A 1.326(10) . ?
N3A C4A 1.353(9) . ?
C4A N9A 1.360(9) . ?
C4A C5A 1.377(11) . ?
C5A N7A 1.396(9) . ?
C5A C6A 1.403(12) . ?
O6A C6A 1.232(10) . ?
N7A C8A 1.276(10) . ?
C8A N9A 1.366(9) . ?
N9A C9A 1.460(11) . ?
N1B C2B 1.378(11) . ?
N1B C6B 1.423(10) . ?
N2B C2B 1.352(10) . ?
C2B N3B 1.302(10) . ?
N3B C4B 1.358(10) . ?
C4B N9B 1.362(10) . ?
C4B C5B 1.364(11) . ?
C5B N7B 1.382(9) . ?
C5B C6B 1.420(12) . ?
O6B C6B 1.210(10) . ?
N7B C8B 1.315(10) . ?
C8B N9B 1.368(10) . ?
N9B C9B 1.442(11) . ?
P1 C1 1.796(8) . ?
P1 C9 1.805(9) . ?
P1 C3 1.808(9) . ?
P2 C21 1.801(10) . ?
P2 C15 1.802(10) . ?
P2 C2 1.802(7) . ?
C3 C4 1.360(12) . ?
C3 C8 1.412(11) . ?
C4 C5 1.427(14) . ?
C5 C6 1.315(15) . ?
C6 C7 1.382(15) . ?
C7 C8 1.412(14) . ?
C9 C14 1.351(11) . ?
C9 C10 1.386(13) . ?
C10 C11 1.368(13) . ?
C11 C12 1.379(14) . ?
C12 C13 1.382(15) . ?
C13 C14 1.361(12) . ?
C15 C20 1.374(12) . ?
C15 C16 1.390(11) . ?
C16 C17 1.398(13) . ?
C17 C18 1.346(15) . ?
C18 C19 1.369(14) . ?
C19 C20 1.393(13) . ?
C21 C26 1.371(11) . ?
C21 C22 1.379(13) . ?
C22 C23 1.391(14) . ?
C23 C24 1.390(15) . ?
C24 C25 1.346(16) . ?
C25 C26 1.381(15) . ?
N1 O13 1.167(13) . ?
N1 O12 1.200(12) . ?
N1 O11 1.228(11) . ?
N2 O21 1.222(13) . ?
N2 O23 1.223(13) . ?
N2 O22 1.223(11) . ?
N3 C33 1.331(13) . ?
N3 C32 1.431(16) . ?
N3 C31 1.448(12) . ?
C33 O3 1.213(13) . ?
N4 C42 1.29(2) . ?
N4 C41 1.368(19) . ?
N4 C43 1.37(2) . ?
C43 O4 1.27(2) . ?
N5 C53 1.28(2) . ?
N5 C52 1.367(17) . ?
N5 C51 1.419(17) . ?
C53 O5 1.31(2) . ?
N6 C63 1.28(2) . ?
N6 C61 1.453(13) . ?
N6 C62 1.572(17) . ?
C63 O6 1.221(17) . ?

loop_
_geom_torsion_atom_site_label_1
_geom_torsion_atom_site_label_2
_geom_torsion_atom_site_label_3
_geom_torsion_atom_site_label_4
_geom_torsion
_geom_torsion_site_symmetry_1
_geom_torsion_site_symmetry_2
_geom_torsion_site_symmetry_3
_geom_torsion_site_symmetry_4
_geom_torsion_publ_flag
C6A N1A C2A N3A 1.3(14) . . . . ?
C6A N1A C2A N2A -177.5(8) . . . . ?
N2A C2A N3A C4A 178.4(7) . . . . ?
N1A C2A N3A C4A -0.2(12) . . . . ?
C2A N3A C4A N9A -179.9(8) . . . . ?
C2A N3A C4A C5A 1.2(12) . . . . ?
N3A C4A C5A N7A 179.3(8) . . . . ?
N9A C4A C5A N7A 0.2(9) . . . . ?
N3A C4A C5A C6A -3.1(14) . . . . ?
N9A C4A C5A C6A 177.8(8) . . . . ?
C4A C5A C6A O6A -177.6(9) . . . . ?
N7A C5A C6A O6A -0.6(17) . . . . ?
C4A C5A C6A N1A 3.5(12) . . . . ?
N7A C5A C6A N1A -179.5(8) . . . . ?
C2A N1A C6A O6A 178.2(8) . . . . ?
C2A N1A C6A C5A -2.8(12) . . . . ?
C4A C5A N7A C8A 0.9(10) . . . . ?
C6A C5A N7A C8A -176.4(9) . . . . ?
C4A C5A N7A Pt 170.7(5) . . . . ?
C6A C5A N7A Pt -6.5(12) . . . . ?
N7B Pt N7A C8A 89.8(8) . . . . ?
P2 Pt N7A C8A 105(2) . . . . ?
P1 Pt N7A C8A -86.4(8) . . . . ?
N7B Pt N7A C5A -77.3(6) . . . . ?
P2 Pt N7A C5A -62(2) . . . . ?
P1 Pt N7A C5A 106.5(6) . . . . ?
C5A N7A C8A N9A -1.6(10) . . . . ?
Pt N7A C8A N9A -170.1(5) . . . . ?
N3A C4A N9A C8A 179.8(8) . . . . ?
C5A C4A N9A C8A -1.1(9) . . . . ?
N3A C4A N9A C9A -0.1(14) . . . . ?
C5A C4A N9A C9A 179.1(8) . . . . ?
N7A C8A N9A C4A 1.7(10) . . . . ?
N7A C8A N9A C9A -178.4(9) . . . . ?
C6B N1B C2B N3B 0.3(15) . . . . ?
C6B N1B C2B N2B -179.3(8) . . . . ?
N2B C2B N3B C4B 179.9(8) . . . . ?
N1B C2B N3B C4B 0.2(13) . . . . ?
C2B N3B C4B N9B -178.3(9) . . . . ?
C2B N3B C4B C5B -1.0(14) . . . . ?
N3B C4B C5B N7B -178.4(9) . . . . ?
N9B C4B C5B N7B -0.7(10) . . . . ?
N3B C4B C5B C6B 1.2(16) . . . . ?
N9B C4B C5B C6B 178.9(8) . . . . ?
C4B C5B C6B O6B 177.1(11) . . . . ?
N7B C5B C6B O6B -3.4(18) . . . . ?
C4B C5B C6B N1B -0.5(13) . . . . ?
N7B C5B C6B N1B 179.0(9) . . . . ?
C2B N1B C6B O6B -178.0(9) . . . . ?
C2B N1B C6B C5B -0.2(13) . . . . ?
C4B C5B N7B C8B 1.5(11) . . . . ?
C6B C5B N7B C8B -178.1(9) . . . . ?
C4B C5B N7B Pt 179.3(6) . . . . ?
C6B C5B N7B Pt -0.2(13) . . . . ?
N7A Pt N7B C8B 83.0(8) . . . . ?
P2 Pt N7B C8B -95.6(8) . . . . ?
P1 Pt N7B C8B 115.2(16) . . . . ?
N7A Pt N7B C5B -94.3(7) . . . . ?
P2 Pt N7B C5B 87.1(7) . . . . ?
P1 Pt N7B C5B -62.2(18) . . . . ?
C5B N7B C8B N9B -1.6(11) . . . . ?
Pt N7B C8B N9B -179.3(6) . . . . ?
N3B C4B N9B C8B 177.5(9) . . . . ?
C5B C4B N9B C8B -0.3(10) . . . . ?
N3B C4B N9B C9B 0.1(16) . . . . ?
C5B C4B N9B C9B -177.6(10) . . . . ?
N7B C8B N9B C4B 1.2(11) . . . . ?
N7B C8B N9B C9B 178.6(10) . . . . ?
N7B Pt P1 C1 -60.2(16) . . . . ?
N7A Pt P1 C1 -28.2(4) . . . . ?
P2 Pt P1 C1 150.8(4) . . . . ?
N7B Pt P1 C9 57.3(15) . . . . ?
N7A Pt P1 C9 89.3(4) . . . . ?
P2 Pt P1 C9 -91.8(3) . . . . ?
N7B Pt P1 C3 -178.4(15) . . . . ?
N7A Pt P1 C3 -146.4(4) . . . . ?
P2 Pt P1 C3 32.5(4) . . . . ?
N7B Pt P2 C21 -5.7(4) . . . . ?
N7A Pt P2 C21 -21(2) . . . . ?
P1 Pt P2 C21 170.6(4) . . . . ?
N7B Pt P2 C15 111.6(4) . . . . ?
N7A Pt P2 C15 96(2) . . . . ?
P1 Pt P2 C15 -72.0(4) . . . . ?
N7B Pt P2 C2 -122.8(4) . . . . ?
N7A Pt P2 C2 -138(2) . . . . ?
P1 Pt P2 C2 53.5(3) . . . . ?
C1 P1 C3 C4 -48.1(9) . . . . ?
C9 P1 C3 C4 -160.3(8) . . . . ?
Pt P1 C3 C4 74.0(8) . . . . ?
C1 P1 C3 C8 128.3(8) . . . . ?
C9 P1 C3 C8 16.1(9) . . . . ?
Pt P1 C3 C8 -109.6(8) . . . . ?
C8 C3 C4 C5 2.9(16) . . . . ?
P1 C3 C4 C5 179.4(9) . . . . ?
C3 C4 C5 C6 -0.5(19) . . . . ?
C4 C5 C6 C7 -2(2) . . . . ?
C5 C6 C7 C8 2(2) . . . . ?
C6 C7 C8 C3 0.6(17) . . . . ?
C4 C3 C8 C7 -3.0(15) . . . . ?
P1 C3 C8 C7 -179.3(8) . . . . ?
C1 P1 C9 C14 119.8(9) . . . . ?
C3 P1 C9 C14 -130.4(9) . . . . ?
Pt P1 C9 C14 -0.2(10) . . . . ?
C1 P1 C9 C10 -56.6(10) . . . . ?
C3 P1 C9 C10 53.3(10) . . . . ?
Pt P1 C9 C10 -176.5(8) . . . . ?
C14 C9 C10 C11 1.6(17) . . . . ?
P1 C9 C10 C11 178.1(9) . . . . ?
C9 C10 C11 C12 0.1(18) . . . . ?
C10 C11 C12 C13 -0.1(19) . . . . ?
C11 C12 C13 C14 -1.5(18) . . . . ?
C10 C9 C14 C13 -3.3(16) . . . . ?
P1 C9 C14 C13 -179.7(8) . . . . ?
C12 C13 C14 C9 3.4(17) . . . . ?
C21 P2 C15 C20 -80.9(9) . . . . ?
C2 P2 C15 C20 27.7(10) . . . . ?
Pt P2 C15 C20 156.1(8) . . . . ?
C21 P2 C15 C16 94.9(8) . . . . ?
C2 P2 C15 C16 -156.5(8) . . . . ?
Pt P2 C15 C16 -28.2(9) . . . . ?
C20 C15 C16 C17 0.7(15) . . . . ?
P2 C15 C16 C17 -175.2(8) . . . . ?
C15 C16 C17 C18 -3.4(17) . . . . ?
C16 C17 C18 C19 3(2) . . . . ?
C17 C18 C19 C20 0(2) . . . . ?
C16 C15 C20 C19 2.3(16) . . . . ?
P2 C15 C20 C19 178.1(9) . . . . ?
C18 C19 C20 C15 -2.4(17) . . . . ?
C15 P2 C21 C26 144.0(7) . . . . ?
C2 P2 C21 C26 30.9(9) . . . . ?
Pt P2 C21 C26 -92.7(7) . . . . ?
C15 P2 C21 C22 -38.4(9) . . . . ?
C2 P2 C21 C22 -151.5(8) . . . . ?
Pt P2 C21 C22 84.9(8) . . . . ?
C26 C21 C22 C23 2.5(16) . . . . ?
P2 C21 C22 C23 -175.1(9) . . . . ?
C21 C22 C23 C24 -3.0(18) . . . . ?
C22 C23 C24 C25 2.5(19) . . . . ?
C23 C24 C25 C26 -2(2) . . . . ?
C22 C21 C26 C25 -1.5(14) . . . . ?
P2 C21 C26 C25 176.1(9) . . . . ?
C24 C25 C26 C21 1.0(18) . . . . ?
C32 N3 C33 O3 -4.3(19) . . . . ?
C31 N3 C33 O3 179.3(11) . . . . ?
C42 N4 C43 O4 1(3) . . . . ?
C41 N4 C43 O4 -178.7(15) . . . . ?
C52 N5 C53 O5 6(3) . . . . ?
C51 N5 C53 O5 -179.4(15) . . . . ?
C61 N6 C63 O6 -174(2) . . . . ?
C62 N6 C63 O6 12(3) . . . . ?
